data_1533282
loop_
_publ_author_name
'Zavaliy, I.Yu.'
'Cerny, R.'
'Saldan, I.V.'
'Koval'chuk, I.V.'

_publ_section_title
;
 Hydrogenation of oxygen-stabilized Zr3 Ni Ox compounds
;
_journal_name_full 'Journal of Alloys Compd.'
_journal_page_first 173
_journal_page_last 182
_journal_volume 360
_journal_year 2003
_chemical_formula_sum 'Ni O0.51 Zr3'
_chemical_name_systematic 'Zr3 Ni O0.51'
_space_group_IT_number 63
_symmetry_space_group_name_Hall '-C 2c 2'
_symmetry_space_group_name_H-M 'C m c m'
_cell_angle_alpha 90
_cell_angle_beta 90
_cell_angle_gamma 90
_cell_formula_units_Z 4
_cell_length_a 3.3117
_cell_length_b 10.965
_cell_length_c 8.8415
_cell_volume 321.060
_citation_journal_id_ASTM JALCEU
_cod_data_source_file Zavaliy_JALCEU_2003_78.cif
_cod_data_source_block Ni1O0.51Zr3
_cod_original_cell_volume 321.0596
_cod_original_formula_sum 'Ni1 O0.51 Zr3'
_cod_database_code 1533282

loop_
_symmetry_equiv_pos_as_xyz
x,y,z
-x,-y,z+1/2
x,-y,-z
-x,y,-z+1/2
-x,-y,-z
x,y,-z-1/2
-x,y,z
x,-y,z-1/2
x+1/2,y+1/2,z
-x+1/2,-y+1/2,z+1/2
x+1/2,-y+1/2,-z
-x+1/2,y+1/2,-z+1/2
-x+1/2,-y+1/2,-z
x+1/2,y+1/2,-z-1/2
-x+1/2,y+1/2,z
x+1/2,-y+1/2,z-1/2

loop_
_atom_site_label
_atom_site_type_symbol
_atom_site_fract_x
_atom_site_fract_y
_atom_site_fract_z
_atom_site_occupancy
_atom_site_U_iso_or_equiv
Ni1 Ni 0 0.2416 0.25 1 0.0
O1 O 0 0 0 0.51 0.0
Zr1 Zr 0 0.9321 0.25 1 0.0
Zr2 Zr 0 0.3651 0.5586 1 0.0
